data_7245280
loop_
_publ_author_name
'Lakshmanan, Venkatesan'
'Lee, Chia-Yi'
'Tseng, Yu-Wen'
'Liu, Yu-Hsiang'
'Lin, Chia-Her'
'Chen, Jhy-Der'

_publ_section_title
;
 Zn(II) and Co(II) coordination polymers based on semi-rigid
 bis-pyridyl-bis-amide and angular dicarboxylate ligands: synthesis,
 structures and properties
;
_journal_name_full CrystEngComm
_journal_paper_doi 10.1039/D2CE00826B
_journal_year 2022
_chemical_formula_sum 'C28 H26 Co N4 O9'
_chemical_formula_weight 621.46
_space_group_crystal_system triclinic
_space_group_IT_number 2
_space_group_name_Hall '-P 1'
_space_group_name_H-M_alt 'P -1'
_atom_sites_solution_hydrogens mixed
_audit_creation_method SHELXL-2014/7
_audit_update_record
;
2022-06-12 deposited with the CCDC.	2022-08-08 downloaded from the CCDC.
;
_cell_angle_alpha 100.942(4)
_cell_angle_beta 93.868(3)
_cell_angle_gamma 93.873(4)
_cell_formula_units_Z 2
_cell_length_a 10.2175(7)
_cell_length_b 10.8608(8)
_cell_length_c 12.9436(9)
_cell_measurement_reflns_used 9943
_cell_measurement_temperature 296(2)
_cell_measurement_theta_max 28.35
_cell_measurement_theta_min 2.25
_cell_volume 1402.29(17)
_computing_cell_refinement 'Bruker SAINT'
_computing_data_collection 'Bruker APEX2'
_computing_data_reduction 'Bruker SAINT'
_computing_molecular_graphics 'Bruker SHELXTL'
_computing_publication_material 'Bruker SHELXTL'
_computing_structure_refinement 'SHELXL-2014/7 (Sheldrick, 2014)'
_computing_structure_solution 'SHELXS-97 (Sheldrick 2008)'
_diffrn_ambient_temperature 296(2)
_diffrn_measured_fraction_theta_full 0.999
_diffrn_measured_fraction_theta_max 0.997
_diffrn_measurement_device_type 'Bruker APEX-II CCD'
_diffrn_measurement_method '\f and \w scans'
_diffrn_radiation_type MoK\a
_diffrn_radiation_wavelength 0.71073
_diffrn_reflns_av_R_equivalents 0.0262
_diffrn_reflns_av_unetI/netI 0.0226
_diffrn_reflns_Laue_measured_fraction_full 0.999
_diffrn_reflns_Laue_measured_fraction_max 0.997
_diffrn_reflns_limit_h_max 13
_diffrn_reflns_limit_h_min -13
_diffrn_reflns_limit_k_max 14
_diffrn_reflns_limit_k_min -14
_diffrn_reflns_limit_l_max 17
_diffrn_reflns_limit_l_min -17
_diffrn_reflns_number 26211
_diffrn_reflns_point_group_measured_fraction_full 0.999
_diffrn_reflns_point_group_measured_fraction_max 0.997
_diffrn_reflns_theta_full 25.242
_diffrn_reflns_theta_max 28.375
_diffrn_reflns_theta_min 1.608
_exptl_absorpt_coefficient_mu 0.673
_exptl_absorpt_correction_T_max 0.7457
_exptl_absorpt_correction_T_min 0.6479
_exptl_absorpt_correction_type multi-scan
_exptl_absorpt_process_details 'SADABS V2008/1 (Bruker AXS, 2008)'
_exptl_crystal_colour red
_exptl_crystal_density_diffrn 1.472
_exptl_crystal_description block
_exptl_crystal_F_000 642
_exptl_crystal_size_max 0.500
_exptl_crystal_size_mid 0.400
_exptl_crystal_size_min 0.300
_refine_diff_density_max 0.333
_refine_diff_density_min -0.414
_refine_diff_density_rms 0.062
_refine_ls_extinction_method none
_refine_ls_goodness_of_fit_ref 1.051
_refine_ls_hydrogen_treatment constr
_refine_ls_matrix_type full
_refine_ls_number_parameters 388
_refine_ls_number_reflns 7021
_refine_ls_number_restraints 0
_refine_ls_restrained_S_all 1.051
_refine_ls_R_factor_all 0.0400
_refine_ls_R_factor_gt 0.0326
_refine_ls_shift/su_max 0.003
_refine_ls_shift/su_mean 0.000
_refine_ls_structure_factor_coef Fsqd
_refine_ls_weighting_details 'w=1/[\s^2^(Fo^2^)+(0.0482P)^2^+0.4052P] where P=(Fo^2^+2Fc^2^)/3'
_refine_ls_weighting_scheme calc
_refine_ls_wR_factor_gt 0.0881
_refine_ls_wR_factor_ref 0.0922
_reflns_Friedel_coverage 0.000
_reflns_number_gt 6013
_reflns_number_total 7021
_reflns_threshold_expression 'I > 2\s(I)'
_cod_data_source_file d2ce00826b2.cif
_cod_data_source_block 4
_cod_depositor_comments
;
The following automatic conversions were performed:

data item '_exptl_absorpt_correction_type' value 'multi_scan' was
changed to 'multi-scan' in accordance with the
/home/data/users/saulius/crontab/automatic-downloads/rss-feeds/RSC/lib/dictionaries/cif_core.dic
dictionary named 'cif_core.dic' version 2.4.2 last updated on
2011-04-26.

Automatic conversion script
Id: cif_fix_values 7556 2019-12-06 15:28:31Z antanas 
;
_cod_database_code 7245280
_shelx_shelxl_version_number 2014/7
_shelx_space_group_comment
; 
The symmetry employed for this shelxl refinement is uniquely defined 
by the following loop, which should always be used as a source of 
symmetry information in preference to the above space-group names. 
They are only intended as comments. 
;
_shelx_estimated_absorpt_t_min 0.730
_shelx_estimated_absorpt_t_max 0.824

loop_
_space_group_symop_operation_xyz
'x, y, z'
'-x, -y, -z'

loop_
_atom_site_label
_atom_site_type_symbol
_atom_site_fract_x
_atom_site_fract_y
_atom_site_fract_z
_atom_site_U_iso_or_equiv
_atom_site_adp_type
_atom_site_occupancy
_atom_site_site_symmetry_order
_atom_site_calc_flag
_atom_site_refinement_flags_posn
_atom_site_refinement_flags_adp
_atom_site_refinement_flags_occupancy
_atom_site_disorder_assembly
_atom_site_disorder_group
Co Co 0.87543(2) 0.85928(2) 0.89744(2) 0.02674(7) Uani 1 1 d . . . . .
O1 O 1.02437(13) 0.85927(15) 1.41363(12) 0.0578(4) Uani 1 1 d . . . . .
O2 O 0.68706(13) 0.77621(15) 1.35425(11) 0.0578(4) Uani 1 1 d . . . . .
O3 O 0.89657(11) 0.72829(11) 0.75227(9) 0.0365(3) Uani 1 1 d . . . . .
O4 O 0.72294(12) 0.70057(11) 0.83783(9) 0.0399(3) Uani 1 1 d . . . . .
O5 O 0.57132(12) 0.29016(13) 0.41853(10) 0.0516(4) Uani 1 1 d . . . . .
O6 O 0.97030(10) 0.02061(10) 0.11625(9) 0.0348(2) Uani 1 1 d . . . . .
O7 O 0.78281(11) -0.06540(11) 0.02769(8) 0.0338(2) Uani 1 1 d . . . . .
N1 N 0.99325(13) 0.74292(12) 0.97910(10) 0.0320(3) Uani 1 1 d . . . . .
N2 N 0.92007(15) 0.70231(15) 1.28797(11) 0.0411(3) Uani 1 1 d . . . . .
H2A H 0.8442 0.6687 1.2598 0.049 Uiso 1 1 calc R U . . .
N3 N 0.79085(13) 0.92966(15) 1.48158(11) 0.0392(3) Uani 1 1 d . . . . .
H3A H 0.8658 0.9646 1.5107 0.047 Uiso 1 1 calc R U . . .
N4 N 0.76055(13) 0.97413(13) 1.80960(10) 0.0321(3) Uani 1 1 d . . . . .
C1 C 0.97691(16) 0.72965(14) 1.07880(12) 0.0329(3) Uani 1 1 d . . . . .
H1A H 0.9100 0.7702 1.1131 0.039 Uiso 1 1 calc R U . . .
C2 C 1.05390(16) 0.65924(15) 1.13317(13) 0.0341(3) Uani 1 1 d . . . . .
C3 C 1.15153(18) 0.59723(18) 1.08057(15) 0.0438(4) Uani 1 1 d . . . . .
H3B H 1.2042 0.5473 1.1138 0.053 Uiso 1 1 calc R U . . .
C4 C 1.16976(18) 0.61017(18) 0.97869(16) 0.0462(4) Uani 1 1 d . . . . .
H4B H 1.2356 0.5701 0.9426 0.055 Uiso 1 1 calc R U . . .
C5 C 1.08908(17) 0.68334(16) 0.93089(14) 0.0379(4) Uani 1 1 d . . . . .
H5A H 1.1020 0.6915 0.8620 0.046 Uiso 1 1 calc R U . . .
C6 C 1.0366(2) 0.6486(2) 1.24629(15) 0.0478(4) Uani 1 1 d . . . . .
H6A H 1.0324 0.5604 1.2511 0.057 Uiso 1 1 calc R U . . .
H6B H 1.1136 0.6903 1.2903 0.057 Uiso 1 1 calc R U . . .
C7 C 0.92439(16) 0.80049(17) 1.36726(13) 0.0376(4) Uani 1 1 d . . . . .
C8 C 0.78752(16) 0.83446(17) 1.40034(13) 0.0375(4) Uani 1 1 d . . . . .
C9 C 0.67084(17) 0.9767(2) 1.52276(13) 0.0446(4) Uani 1 1 d . . . . .
H9A H 0.5991 0.9117 1.5012 0.053 Uiso 1 1 calc R U . . .
H9B H 0.6496 1.0485 1.4921 0.053 Uiso 1 1 calc R U . . .
C10 C 0.68196(15) 1.01523(16) 1.64103(12) 0.0337(3) Uani 1 1 d . . . . .
C11 C 0.61716(18) 1.11450(18) 1.69124(15) 0.0444(4) Uani 1 1 d . . . . .
H11A H 0.5689 1.1619 1.6520 0.053 Uiso 1 1 calc R U . . .
C12 C 0.6248(2) 1.14254(18) 1.79996(15) 0.0488(5) Uani 1 1 d . . . . .
H12A H 0.5817 1.2089 1.8350 0.059 Uiso 1 1 calc R U . . .
C13 C 0.69708(17) 1.07081(17) 1.85596(14) 0.0402(4) Uani 1 1 d . . . . .
H13A H 0.7020 1.0905 1.9293 0.048 Uiso 1 1 calc R U . . .
C14 C 0.75318(15) 0.94906(16) 1.70376(12) 0.0333(3) Uani 1 1 d . . . . .
H14A H 0.7986 0.8834 1.6705 0.040 Uiso 1 1 calc R U . . .
C15 C 0.78669(16) 0.67123(14) 0.75787(12) 0.0311(3) Uani 1 1 d . . . . .
C16 C 0.73115(15) 0.57069(14) 0.66735(12) 0.0303(3) Uani 1 1 d . . . . .
C17 C 0.61664(16) 0.49796(15) 0.67395(12) 0.0349(3) Uani 1 1 d . . . . .
H17A H 0.5729 0.5124 0.7353 0.042 Uiso 1 1 calc R U . . .
C18 C 0.56657(16) 0.40381(15) 0.59009(13) 0.0363(3) Uani 1 1 d . . . . .
H18A H 0.4901 0.3546 0.5952 0.044 Uiso 1 1 calc R U . . .
C19 C 0.63125(16) 0.38377(16) 0.49898(13) 0.0368(4) Uani 1 1 d . . . . .
C20 C 0.74256(18) 0.45841(18) 0.48866(14) 0.0452(4) Uani 1 1 d . . . . .
H20A H 0.7833 0.4466 0.4258 0.054 Uiso 1 1 calc R U . . .
C21 C 0.79271(17) 0.55154(16) 0.57391(13) 0.0392(4) Uani 1 1 d . . . . .
H21A H 0.8684 0.6016 0.5683 0.047 Uiso 1 1 calc R U . . .
C22 C 0.64475(15) 0.22289(15) 0.34441(13) 0.0351(3) Uani 1 1 d . . . . .
C23 C 0.57975(16) 0.17868(16) 0.24578(13) 0.0369(4) Uani 1 1 d . . . . .
H23A H 0.4945 0.1991 0.2308 0.044 Uiso 1 1 calc R U . . .
C24 C 0.64355(15) 0.10366(16) 0.16965(12) 0.0345(3) Uani 1 1 d . . . . .
H24A H 0.5996 0.0711 0.1039 0.041 Uiso 1 1 calc R U . . .
C25 C 0.77244(14) 0.07642(14) 0.19022(11) 0.0277(3) Uani 1 1 d . . . . .
C26 C 0.83564(15) 0.12169(15) 0.29029(12) 0.0319(3) Uani 1 1 d . . . . .
H26A H 0.9219 0.1038 0.3048 0.038 Uiso 1 1 calc R U . . .
C27 C 0.77149(16) 0.19289(17) 0.36807(12) 0.0382(4) Uani 1 1 d . . . . .
H27A H 0.8128 0.2204 0.4356 0.046 Uiso 1 1 calc R U . . .
C28 C 0.84727(15) 0.00625(13) 0.10555(11) 0.0275(3) Uani 1 1 d . . . . .
O8 O 0.6397(2) 0.5949(2) 1.16394(17) 0.0994(7) Uani 1 1 d . . . . .
H8A H 0.6862 0.6265 1.1220 0.119 Uiso 1 1 d R U . . .
H8B H 0.6244 0.6518 1.2155 0.119 Uiso 1 1 d R U . . .
O9 O 0.4282(4) 1.2574(4) 1.9883(3) 0.0836(11) Uani 0.5 1 d . . P A 1
O9' O 0.4607(5) 1.3749(6) 2.0313(4) 0.1154(17) Uani 0.5 1 d . . P B 2

loop_
_atom_site_aniso_label
_atom_site_aniso_U_11
_atom_site_aniso_U_22
_atom_site_aniso_U_33
_atom_site_aniso_U_23
_atom_site_aniso_U_13
_atom_site_aniso_U_12
Co 0.02804(11) 0.02710(11) 0.02217(10) -0.00338(7) 0.00314(7) 0.00368(8)
O1 0.0337(7) 0.0722(10) 0.0567(9) -0.0126(7) -0.0013(6) 0.0027(6)
O2 0.0353(7) 0.0763(10) 0.0517(8) -0.0078(7) 0.0031(6) -0.0081(7)
O3 0.0372(6) 0.0326(6) 0.0343(6) -0.0054(5) 0.0015(5) -0.0009(5)
O4 0.0439(7) 0.0396(6) 0.0297(6) -0.0089(5) 0.0057(5) -0.0001(5)
O5 0.0333(6) 0.0588(8) 0.0461(7) -0.0314(6) 0.0085(5) -0.0020(6)
O6 0.0299(5) 0.0345(6) 0.0380(6) 0.0001(5) 0.0090(5) 0.0018(4)
O7 0.0337(6) 0.0387(6) 0.0245(5) -0.0062(4) 0.0031(4) 0.0061(5)
N1 0.0342(7) 0.0281(6) 0.0324(7) 0.0011(5) 0.0032(5) 0.0051(5)
N2 0.0379(7) 0.0507(9) 0.0336(7) 0.0054(6) 0.0020(6) 0.0045(6)
N3 0.0288(7) 0.0566(9) 0.0304(7) 0.0046(6) 0.0008(5) 0.0033(6)
N4 0.0299(6) 0.0359(7) 0.0295(6) 0.0028(5) 0.0025(5) 0.0059(5)
C1 0.0349(8) 0.0297(7) 0.0329(8) 0.0010(6) 0.0038(6) 0.0083(6)
C2 0.0344(8) 0.0311(8) 0.0352(8) 0.0028(6) 0.0005(6) 0.0048(6)
C3 0.0410(9) 0.0416(9) 0.0501(10) 0.0084(8) 0.0025(8) 0.0162(8)
C4 0.0420(10) 0.0459(10) 0.0520(11) 0.0045(8) 0.0133(8) 0.0187(8)
C5 0.0408(9) 0.0363(8) 0.0362(8) 0.0023(7) 0.0094(7) 0.0079(7)
C6 0.0527(11) 0.0552(11) 0.0386(9) 0.0109(8) 0.0039(8) 0.0220(9)
C7 0.0349(8) 0.0478(10) 0.0307(8) 0.0087(7) 0.0023(6) 0.0043(7)
C8 0.0329(8) 0.0498(10) 0.0300(8) 0.0097(7) 0.0019(6) 0.0001(7)
C9 0.0352(9) 0.0676(12) 0.0320(8) 0.0095(8) 0.0013(7) 0.0147(8)
C10 0.0263(7) 0.0429(9) 0.0317(8) 0.0067(7) 0.0014(6) 0.0039(6)
C11 0.0423(9) 0.0465(10) 0.0453(10) 0.0096(8) -0.0031(8) 0.0160(8)
C12 0.0536(11) 0.0450(10) 0.0459(10) -0.0028(8) 0.0025(8) 0.0242(9)
C13 0.0442(9) 0.0409(9) 0.0327(8) -0.0020(7) 0.0020(7) 0.0112(7)
C14 0.0309(8) 0.0389(8) 0.0299(7) 0.0032(6) 0.0048(6) 0.0094(6)
C15 0.0363(8) 0.0264(7) 0.0279(7) -0.0014(6) -0.0011(6) 0.0065(6)
C16 0.0354(8) 0.0256(7) 0.0268(7) -0.0028(6) 0.0012(6) 0.0048(6)
C17 0.0408(9) 0.0333(8) 0.0273(7) -0.0041(6) 0.0089(6) 0.0026(7)
C18 0.0345(8) 0.0324(8) 0.0372(8) -0.0053(6) 0.0071(6) -0.0008(6)
C19 0.0349(8) 0.0363(8) 0.0316(8) -0.0132(6) 0.0032(6) 0.0036(7)
C20 0.0477(10) 0.0500(10) 0.0308(8) -0.0106(7) 0.0140(7) -0.0040(8)
C21 0.0408(9) 0.0374(9) 0.0340(8) -0.0059(7) 0.0088(7) -0.0050(7)
C22 0.0316(8) 0.0364(8) 0.0305(8) -0.0114(6) 0.0077(6) -0.0002(6)
C23 0.0271(7) 0.0430(9) 0.0348(8) -0.0072(7) 0.0016(6) 0.0048(6)
C24 0.0309(8) 0.0420(9) 0.0250(7) -0.0073(6) 0.0006(6) 0.0028(6)
C25 0.0300(7) 0.0266(7) 0.0237(7) -0.0022(5) 0.0044(5) 0.0016(6)
C26 0.0288(7) 0.0370(8) 0.0273(7) -0.0007(6) 0.0009(6) 0.0042(6)
C27 0.0350(8) 0.0470(10) 0.0254(7) -0.0087(7) -0.0003(6) 0.0004(7)
C28 0.0329(7) 0.0250(7) 0.0248(7) 0.0028(5) 0.0063(5) 0.0042(6)
O8 0.0984(15) 0.0964(15) 0.0912(15) -0.0204(12) 0.0328(12) 0.0067(12)
O9 0.076(2) 0.107(3) 0.060(2) -0.005(2) 0.0307(18) -0.014(2)
O9' 0.096(3) 0.167(5) 0.074(3) 0.016(3) 0.017(2) -0.037(3)

loop_
_atom_type_symbol
_atom_type_description
_atom_type_scat_dispersion_real
_atom_type_scat_dispersion_imag
_atom_type_scat_source
C C 0.0033 0.0016 'International Tables Vol C Tables 4.2.6.8 and 6.1.1.4'
H H 0.0000 0.0000 'International Tables Vol C Tables 4.2.6.8 and 6.1.1.4'
N N 0.0061 0.0033 'International Tables Vol C Tables 4.2.6.8 and 6.1.1.4'
O O 0.0106 0.0060 'International Tables Vol C Tables 4.2.6.8 and 6.1.1.4'
Co Co 0.3494 0.9721 'International Tables Vol C Tables 4.2.6.8 and 6.1.1.4'

loop_
_geom_angle_atom_site_label_1
_geom_angle_atom_site_label_2
_geom_angle_atom_site_label_3
_geom_angle
_geom_angle_site_symmetry_1
_geom_angle_site_symmetry_3
_geom_angle_publ_flag
O6 Co O7 108.44(5) 2_766 1_566 ?
O6 Co O3 95.66(4) 2_766 . ?
O7 Co O3 155.48(5) 1_566 . ?
O6 Co N1 94.09(5) 2_766 . ?
O7 Co N1 94.74(5) 1_566 . ?
O3 Co N1 87.83(5) . . ?
O6 Co N4 85.06(5) 2_766 1_554 ?
O7 Co N4 87.48(5) 1_566 1_554 ?
O3 Co N4 90.21(5) . 1_554 ?
N1 Co N4 177.78(5) . 1_554 ?
O6 Co O4 154.37(4) 2_766 . ?
O7 Co O4 95.79(4) 1_566 . ?
O3 Co O4 59.71(4) . . ?
N1 Co O4 92.03(5) . . ?
N4 Co O4 87.88(5) 1_554 . ?
C15 O3 Co 91.25(9) . . ?
C15 O4 Co 88.27(9) . . ?
C19 O5 C22 120.91(13) . . ?
C28 O6 Co 142.61(11) . 2_766 ?
C28 O7 Co 120.35(10) . 1_544 ?
C5 N1 C1 117.31(14) . . ?
C5 N1 Co 119.70(11) . . ?
C1 N1 Co 122.97(10) . . ?
C7 N2 C6 123.51(16) . . ?
C7 N2 H2A 118.2 . . ?
C6 N2 H2A 118.2 . . ?
C8 N3 C9 121.62(15) . . ?
C8 N3 H3A 119.2 . . ?
C9 N3 H3A 119.2 . . ?
C13 N4 C14 117.15(14) . . ?
C13 N4 Co 123.38(11) . 1_556 ?
C14 N4 Co 119.46(10) . 1_556 ?
N1 C1 C2 123.72(14) . . ?
N1 C1 H1A 118.1 . . ?
C2 C1 H1A 118.1 . . ?
C1 C2 C3 117.62(16) . . ?
C1 C2 C6 122.94(15) . . ?
C3 C2 C6 119.44(16) . . ?
C4 C3 C2 119.36(17) . . ?
C4 C3 H3B 120.3 . . ?
C2 C3 H3B 120.3 . . ?
C3 C4 C5 119.07(16) . . ?
C3 C4 H4B 120.5 . . ?
C5 C4 H4B 120.5 . . ?
N1 C5 C4 122.91(16) . . ?
N1 C5 H5A 118.5 . . ?
C4 C5 H5A 118.5 . . ?
N2 C6 C2 114.31(14) . . ?
N2 C6 H6A 108.7 . . ?
C2 C6 H6A 108.7 . . ?
N2 C6 H6B 108.7 . . ?
C2 C6 H6B 108.7 . . ?
H6A C6 H6B 107.6 . . ?
O1 C7 N2 125.71(16) . . ?
O1 C7 C8 120.98(16) . . ?
N2 C7 C8 113.29(15) . . ?
O2 C8 N3 124.85(16) . . ?
O2 C8 C7 121.36(16) . . ?
N3 C8 C7 113.78(14) . . ?
N3 C9 C10 112.96(14) . . ?
N3 C9 H9A 109.0 . . ?
C10 C9 H9A 109.0 . . ?
N3 C9 H9B 109.0 . . ?
C10 C9 H9B 109.0 . . ?
H9A C9 H9B 107.8 . . ?
C11 C10 C14 117.61(15) . . ?
C11 C10 C9 121.32(15) . . ?
C14 C10 C9 121.02(15) . . ?
C12 C11 C10 119.34(16) . . ?
C12 C11 H11A 120.3 . . ?
C10 C11 H11A 120.3 . . ?
C13 C12 C11 119.03(16) . . ?
C13 C12 H12A 120.5 . . ?
C11 C12 H12A 120.5 . . ?
N4 C13 C12 122.98(16) . . ?
N4 C13 H13A 118.5 . . ?
C12 C13 H13A 118.5 . . ?
N4 C14 C10 123.88(15) . . ?
N4 C14 H14A 118.1 . . ?
C10 C14 H14A 118.1 . . ?
O3 C15 O4 120.46(14) . . ?
O3 C15 C16 119.10(14) . . ?
O4 C15 C16 120.42(14) . . ?
C17 C16 C21 119.13(14) . . ?
C17 C16 C15 120.97(14) . . ?
C21 C16 C15 119.88(15) . . ?
C16 C17 C18 120.64(14) . . ?
C16 C17 H17A 119.7 . . ?
C18 C17 H17A 119.7 . . ?
C19 C18 C17 119.36(15) . . ?
C19 C18 H18A 120.3 . . ?
C17 C18 H18A 120.3 . . ?
C18 C19 C20 121.18(15) . . ?
C18 C19 O5 115.01(15) . . ?
C20 C19 O5 123.69(15) . . ?
C19 C20 C21 118.82(15) . . ?
C19 C20 H20A 120.6 . . ?
C21 C20 H20A 120.6 . . ?
C16 C21 C20 120.78(16) . . ?
C16 C21 H21A 119.6 . . ?
C20 C21 H21A 119.6 . . ?
C23 C22 C27 121.24(14) . . ?
C23 C22 O5 115.53(14) . . ?
C27 C22 O5 123.07(14) . . ?
C22 C23 C24 118.95(15) . . ?
C22 C23 H23A 120.5 . . ?
C24 C23 H23A 120.5 . . ?
C23 C24 C25 120.83(14) . . ?
C23 C24 H24A 119.6 . . ?
C25 C24 H24A 119.6 . . ?
C24 C25 C26 119.10(13) . . ?
C24 C25 C28 121.44(13) . . ?
C26 C25 C28 119.36(13) . . ?
C27 C26 C25 120.62(14) . . ?
C27 C26 H26A 119.7 . . ?
C25 C26 H26A 119.7 . . ?
C26 C27 C22 119.18(14) . . ?
C26 C27 H27A 120.4 . . ?
C22 C27 H27A 120.4 . . ?
O6 C28 O7 123.54(13) . . ?
O6 C28 C25 118.21(13) . . ?
O7 C28 C25 118.25(13) . . ?
H8A O8 H8B 110.0 . . ?

loop_
_geom_bond_atom_site_label_1
_geom_bond_atom_site_label_2
_geom_bond_distance
_geom_bond_site_symmetry_2
_geom_bond_publ_flag
Co O6 2.0163(11) 2_766 ?
Co O7 2.0501(10) 1_566 ?
Co O3 2.1640(11) . ?
Co N1 2.1690(13) . ?
Co N4 2.1870(13) 1_554 ?
Co O4 2.2281(12) . ?
O1 C7 1.223(2) . ?
O2 C8 1.223(2) . ?
O3 C15 1.259(2) . ?
O4 C15 1.2612(19) . ?
O5 C19 1.3860(18) . ?
O5 C22 1.3864(18) . ?
O6 C28 1.2512(18) . ?
O6 Co 2.0163(11) 2_766 ?
O7 C28 1.2643(18) . ?
O7 Co 2.0501(10) 1_544 ?
N1 C5 1.335(2) . ?
N1 C1 1.346(2) . ?
N2 C7 1.328(2) . ?
N2 C6 1.453(2) . ?
N2 H2A 0.8600 . ?
N3 C8 1.324(2) . ?
N3 C9 1.455(2) . ?
N3 H3A 0.8600 . ?
N4 C13 1.337(2) . ?
N4 C14 1.341(2) . ?
N4 Co 2.1869(13) 1_556 ?
C1 C2 1.382(2) . ?
C1 H1A 0.9300 . ?
C2 C3 1.386(2) . ?
C2 C6 1.511(2) . ?
C3 C4 1.376(3) . ?
C3 H3B 0.9300 . ?
C4 C5 1.378(3) . ?
C4 H4B 0.9300 . ?
C5 H5A 0.9300 . ?
C6 H6A 0.9700 . ?
C6 H6B 0.9700 . ?
C7 C8 1.538(2) . ?
C9 C10 1.503(2) . ?
C9 H9A 0.9700 . ?
C9 H9B 0.9700 . ?
C10 C11 1.383(2) . ?
C10 C14 1.385(2) . ?
C11 C12 1.378(3) . ?
C11 H11A 0.9300 . ?
C12 C13 1.378(3) . ?
C12 H12A 0.9300 . ?
C13 H13A 0.9300 . ?
C14 H14A 0.9300 . ?
C15 C16 1.493(2) . ?
C16 C17 1.384(2) . ?
C16 C21 1.388(2) . ?
C17 C18 1.385(2) . ?
C17 H17A 0.9300 . ?
C18 C19 1.379(2) . ?
C18 H18A 0.9300 . ?
C19 C20 1.380(2) . ?
C20 C21 1.390(2) . ?
C20 H20A 0.9300 . ?
C21 H21A 0.9300 . ?
C22 C23 1.383(2) . ?
C22 C27 1.385(2) . ?
C23 C24 1.383(2) . ?
C23 H23A 0.9300 . ?
C24 C25 1.389(2) . ?
C24 H24A 0.9300 . ?
C25 C26 1.392(2) . ?
C25 C28 1.4971(19) . ?
C26 C27 1.380(2) . ?
C26 H26A 0.9300 . ?
C27 H27A 0.9300 . ?
O8 H8A 0.8500 . ?
O8 H8B 0.8500 . ?
